data_7052949
loop_
_publ_author_name
'Prikhod'ko, Alexander'
'Pointillart, Fabrice'
'Golhen, St\'ephane'
'Gavrilenko, Konstantin S.'
'Ouahab, Lahc\`ene'
'Kolotilov, Sergey V.'

_publ_section_title
;
 Synthesis, structure, circular dichroism of a
 \D(&#x2212;)546-di-\m-hydroxo-tetrakis(S-prolinato)dicobalt(iii) complex
 and NMR study of its interaction with chiral and non-chiral probes in
 solutions
;
_journal_issue 10
_journal_name_full 'New Journal of Chemistry'
_journal_page_first 2070
_journal_paper_doi 10.1039/c2nj40447h
_journal_volume 36
_journal_year 2012
_chemical_formula_sum 'C20 H42 Co2 N4 O14'
_chemical_formula_weight 680.43
_chemical_name_systematic
;
?
;
_space_group_IT_number 19
_symmetry_cell_setting orthorhombic
_symmetry_space_group_name_Hall 'P 2ac 2ab'
_symmetry_space_group_name_H-M 'P 21 21 21'
_atom_sites_solution_hydrogens geom
_atom_sites_solution_primary direct
_atom_sites_solution_secondary difmap
_audit_creation_method SHELXL-97
_cell_angle_alpha 90.00
_cell_angle_beta 90.00
_cell_angle_gamma 90.00
_cell_formula_units_Z 4
_cell_length_a 11.9596(3)
_cell_length_b 12.1855(2)
_cell_length_c 19.6639(2)
_cell_measurement_reflns_used 3672
_cell_measurement_temperature 293(2)
_cell_measurement_theta_max 27.485
_cell_measurement_theta_min 0.998
_cell_volume 2865.69(9)
_computing_cell_refinement 'HKL Scalepack (Otwinowski & Minor 1997)'
_computing_data_collection 'Collect (Bruker AXS BV, 1997-2004)'
_computing_data_reduction 'HKL Denzo and Scalepack (Otwinowski & Minor 1997)'
_computing_structure_refinement 'SHELXL-97 (Sheldrick, 1997)'
_computing_structure_solution 'Sir 97'
_diffrn_ambient_temperature 293(2)
_diffrn_detector_area_resol_mean 9
_diffrn_measured_fraction_theta_full 0.990
_diffrn_measured_fraction_theta_max 0.990
_diffrn_measurement_device_type KappaCCD
_diffrn_measurement_method 'CCD rotation images, thick slices'
_diffrn_radiation_monochromator graphite
_diffrn_radiation_source 'fine-focus sealed tube'
_diffrn_radiation_type MoK\a
_diffrn_radiation_wavelength 0.71073
_diffrn_reflns_av_R_equivalents 0.0000
_diffrn_reflns_av_sigmaI/netI 0.0337
_diffrn_reflns_limit_h_max 15
_diffrn_reflns_limit_h_min -15
_diffrn_reflns_limit_k_max 15
_diffrn_reflns_limit_k_min -15
_diffrn_reflns_limit_l_max 25
_diffrn_reflns_limit_l_min -25
_diffrn_reflns_number 6529
_diffrn_reflns_theta_full 27.51
_diffrn_reflns_theta_max 27.51
_diffrn_reflns_theta_min 2.60
_exptl_absorpt_coefficient_mu 1.229
_exptl_absorpt_correction_type none
_exptl_crystal_colour red
_exptl_crystal_density_diffrn 1.558
_exptl_crystal_density_method 'not measured'
_exptl_crystal_description block
_exptl_crystal_F_000 1392
_exptl_crystal_size_max 0.15
_exptl_crystal_size_mid 0.1
_exptl_crystal_size_min 0.05
_refine_diff_density_max 0.449
_refine_diff_density_min -0.418
_refine_diff_density_rms 0.077
_refine_ls_abs_structure_details 'Flack H D (1983), Acta Cryst. A39, 876-881'
_refine_ls_abs_structure_Flack 0.010(19)
_refine_ls_extinction_method none
_refine_ls_goodness_of_fit_ref 1.097
_refine_ls_hydrogen_treatment constr
_refine_ls_matrix_type full
_refine_ls_number_parameters 361
_refine_ls_number_reflns 6529
_refine_ls_number_restraints 0
_refine_ls_restrained_S_all 1.097
_refine_ls_R_factor_all 0.0563
_refine_ls_R_factor_gt 0.0450
_refine_ls_shift/su_max 0.001
_refine_ls_shift/su_mean 0.000
_refine_ls_structure_factor_coef Fsqd
_refine_ls_weighting_details 'calc w=1/[\s^2^(Fo^2^)+(0.0599P)^2^+2.4543P] where P=(Fo^2^+2Fc^2^)/3'
_refine_ls_weighting_scheme calc
_refine_ls_wR_factor_gt 0.1168
_refine_ls_wR_factor_ref 0.1241
_reflns_number_gt 5647
_reflns_number_total 6529
_reflns_threshold_expression >2sigma(I)
_cod_data_source_file c2nj40447h.txt
_cod_data_source_block compound_1
_cod_database_code 7052949

loop_
_symmetry_equiv_pos_as_xyz
'x, y, z'
'-x+1/2, -y, z+1/2'
'x+1/2, -y+1/2, -z'
'-x, y+1/2, -z+1/2'

loop_
_atom_site_label
_atom_site_type_symbol
_atom_site_fract_x
_atom_site_fract_y
_atom_site_fract_z
_atom_site_U_iso_or_equiv
_atom_site_adp_type
_atom_site_occupancy
_atom_site_symmetry_multiplicity
_atom_site_calc_flag
_atom_site_refinement_flags
C1 C -0.0556(5) -0.1634(4) 0.0123(3) 0.0569(13) Uani 1 1 d .
C2 C -0.1291(5) -0.1811(4) 0.0733(3) 0.0596(13) Uani 1 1 d .
H2 H -0.1282 -0.2588 0.0862 0.071 Uiso 1 1 calc R
C3 C -0.2504(5) -0.1428(8) 0.0631(4) 0.086(2) Uani 1 1 d .
H3A H -0.2532 -0.0774 0.0350 0.104 Uiso 1 1 calc R
H3B H -0.2950 -0.1998 0.0419 0.104 Uiso 1 1 calc R
C4 C -0.2916(5) -0.1188(7) 0.1349(5) 0.094(2) Uani 1 1 d .
H4A H -0.3533 -0.0672 0.1342 0.113 Uiso 1 1 calc R
H4B H -0.3157 -0.1856 0.1573 0.113 Uiso 1 1 calc R
C5 C -0.1927(4) -0.0707(5) 0.1697(3) 0.0555(12) Uani 1 1 d .
H5A H -0.1903 -0.0939 0.2169 0.067 Uiso 1 1 calc R
H5B H -0.1958 0.0088 0.1683 0.067 Uiso 1 1 calc R
C6 C 0.1333(3) 0.2734(4) -0.0802(2) 0.0415(9) Uani 1 1 d .
C7 C 0.0693(3) 0.1837(4) -0.1150(2) 0.0392(9) Uani 1 1 d .
H7 H 0.1214 0.1342 -0.1383 0.047 Uiso 1 1 calc R
C8 C -0.0179(4) 0.2251(4) -0.1651(2) 0.0567(12) Uani 1 1 d .
H8A H -0.0539 0.2913 -0.1485 0.068 Uiso 1 1 calc R
H8B H 0.0151 0.2398 -0.2092 0.068 Uiso 1 1 calc R
C9 C -0.0997(4) 0.1304(5) -0.1686(3) 0.0563(12) Uani 1 1 d .
H9A H -0.0713 0.0720 -0.1973 0.068 Uiso 1 1 calc R
H9B H -0.1716 0.1544 -0.1860 0.068 Uiso 1 1 calc R
C10 C -0.1090(4) 0.0930(4) -0.0953(2) 0.0476(10) Uani 1 1 d .
H10A H -0.1691 0.1315 -0.0722 0.057 Uiso 1 1 calc R
H10B H -0.1234 0.0148 -0.0930 0.057 Uiso 1 1 calc R
C11 C -0.1493(3) 0.3669(3) 0.0390(2) 0.0366(8) Uani 1 1 d .
C12 C -0.0766(3) 0.3796(4) 0.1018(2) 0.0423(9) Uani 1 1 d .
H12 H -0.1235 0.3858 0.1425 0.051 Uiso 1 1 calc R
C13 C 0.0002(5) 0.4783(4) 0.0962(3) 0.0649(14) Uani 1 1 d .
H13A H 0.0238 0.4898 0.0496 0.078 Uiso 1 1 calc R
H13B H -0.0364 0.5442 0.1127 0.078 Uiso 1 1 calc R
C14 C 0.0970(5) 0.4484(5) 0.1403(5) 0.080(2) Uani 1 1 d .
H14A H 0.0821 0.4677 0.1873 0.097 Uiso 1 1 calc R
H14B H 0.1641 0.4862 0.1256 0.097 Uiso 1 1 calc R
C15 C 0.1107(3) 0.3266(4) 0.1331(3) 0.0454(10) Uani 1 1 d .
H15A H 0.1298 0.2938 0.1765 0.054 Uiso 1 1 calc R
H15B H 0.1695 0.3099 0.1007 0.054 Uiso 1 1 calc R
C16 C 0.1067(4) 0.0612(4) 0.2174(2) 0.0429(10) Uani 1 1 d .
C17 C 0.1907(4) -0.0227(4) 0.1942(2) 0.0445(10) Uani 1 1 d .
H17 H 0.2063 -0.0734 0.2317 0.053 Uiso 1 1 calc R
C18 C 0.3005(4) 0.0242(5) 0.1681(3) 0.0605(13) Uani 1 1 d .
H18A H 0.3520 0.0379 0.2052 0.073 Uiso 1 1 calc R
H18B H 0.2883 0.0920 0.1434 0.073 Uiso 1 1 calc R
C19 C 0.3441(4) -0.0655(5) 0.1213(3) 0.0676(15) Uani 1 1 d .
H19A H 0.3939 -0.0351 0.0872 0.081 Uiso 1 1 calc R
H19B H 0.3841 -0.1210 0.1470 0.081 Uiso 1 1 calc R
C20 C 0.2421(4) -0.1128(4) 0.0891(3) 0.0500(11) Uani 1 1 d .
H20A H 0.2501 -0.1916 0.0840 0.060 Uiso 1 1 calc R
H20B H 0.2306 -0.0810 0.0444 0.060 Uiso 1 1 calc R
N1 N -0.0005(3) 0.2832(2) 0.10799(15) 0.0355(6) Uani 1 1 d .
H101 H -0.0286 0.2386 0.1409 0.043 Uiso 1 1 calc R
N2 N 0.0018(3) 0.1201(2) -0.06368(15) 0.0354(6) Uani 1 1 d .
H102 H 0.0380 0.0555 -0.0563 0.043 Uiso 1 1 calc R
N3 N -0.0903(3) -0.1122(3) 0.1318(2) 0.0446(8) Uani 1 1 d .
H103 H -0.0525 -0.1573 0.1607 0.054 Uiso 1 1 calc R
N4 N 0.1449(3) -0.0870(3) 0.13451(18) 0.0398(8) Uani 1 1 d .
H104 H 0.1182 -0.1517 0.1509 0.048 Uiso 1 1 calc R
O1 O -0.0942(2) 0.0900(2) 0.05864(14) 0.0367(7) Uani 1 1 d .
H1M H -0.1716 0.0835 0.0577 0.044 Uiso 1 1 calc R
O2 O 0.1099(2) 0.1065(2) 0.06125(14) 0.0326(6) Uani 1 1 d .
H2M H 0.1874 0.1132 0.0621 0.039 Uiso 1 1 calc R
O1W O 0.1984(4) -0.0677(4) -0.1434(2) 0.0852(14) Uani 1 1 d .
O3 O 0.0182(2) -0.0866(2) 0.01626(14) 0.0405(6) Uani 1 1 d .
O2W O 0.4320(4) 0.2619(4) -0.2862(3) 0.1032(18) Uani 1 1 d .
O4 O -0.0702(5) -0.2189(5) -0.0383(2) 0.108(2) Uani 1 1 d .
O3W O 0.2208(4) 0.3273(6) -0.2563(3) 0.1059(19) Uani 1 1 d .
O5 O 0.0180(2) 0.0729(2) 0.18174(13) 0.0377(6) Uani 1 1 d .
O4W O 0.0179(4) 0.3397(4) -0.3312(2) 0.0798(12) Uani 1 1 d .
O6 O 0.1261(3) 0.1158(4) 0.26886(19) 0.0662(10) Uani 1 1 d .
O7 O 0.1082(2) 0.2959(3) -0.01783(15) 0.0381(6) Uani 1 1 d .
O8 O 0.2060(3) 0.3246(3) -0.11279(16) 0.0554(9) Uani 1 1 d .
O9 O -0.1205(2) 0.2932(3) -0.00460(15) 0.0384(6) Uani 1 1 d .
O10 O -0.2296(2) 0.4305(3) 0.03217(17) 0.0465(7) Uani 1 1 d .
Co1 Co 0.00061(4) 0.20008(4) 0.02269(2) 0.03191(12) Uani 1 1 d .
Co2 Co 0.01698(4) -0.00413(4) 0.09759(2) 0.03360(13) Uani 1 1 d .

loop_
_atom_site_aniso_label
_atom_site_aniso_U_11
_atom_site_aniso_U_22
_atom_site_aniso_U_33
_atom_site_aniso_U_23
_atom_site_aniso_U_13
_atom_site_aniso_U_12
C1 0.062(3) 0.062(3) 0.046(3) -0.008(2) 0.005(2) -0.019(2)
C2 0.066(3) 0.053(3) 0.060(3) -0.007(2) 0.011(2) -0.025(3)
C3 0.053(3) 0.126(6) 0.081(5) -0.009(4) -0.012(3) -0.020(4)
C4 0.048(3) 0.106(5) 0.129(6) -0.032(5) 0.016(4) -0.019(4)
C5 0.043(2) 0.065(3) 0.058(3) 0.011(2) 0.017(2) 0.002(2)
C6 0.0314(19) 0.050(2) 0.043(2) 0.0075(18) -0.0034(16) -0.0060(17)
C7 0.0325(18) 0.054(2) 0.032(2) 0.0027(17) 0.0021(14) -0.0009(17)
C8 0.051(3) 0.072(3) 0.047(2) 0.015(2) -0.013(2) -0.011(2)
C9 0.045(3) 0.079(3) 0.044(3) -0.005(2) -0.008(2) -0.010(2)
C10 0.036(2) 0.063(3) 0.043(2) -0.008(2) -0.0019(18) -0.011(2)
C11 0.0284(18) 0.041(2) 0.041(2) 0.0019(16) -0.0017(15) 0.0004(16)
C12 0.0335(19) 0.050(2) 0.043(2) -0.012(2) -0.0042(17) 0.0094(17)
C13 0.062(3) 0.041(2) 0.092(4) -0.006(2) -0.029(3) 0.002(2)
C14 0.052(3) 0.050(3) 0.140(6) -0.013(3) -0.025(4) 0.001(2)
C15 0.032(2) 0.050(2) 0.054(3) -0.007(2) -0.0120(18) 0.0020(18)
C16 0.041(2) 0.051(3) 0.036(2) -0.0025(18) -0.0008(18) 0.0047(19)
C17 0.038(2) 0.049(2) 0.047(2) 0.0020(19) -0.0026(18) 0.0054(19)
C18 0.036(2) 0.068(3) 0.078(4) -0.006(3) 0.003(2) -0.005(2)
C19 0.046(3) 0.079(4) 0.078(4) -0.009(3) 0.011(3) 0.002(3)
C20 0.041(2) 0.048(2) 0.060(3) 0.004(2) 0.009(2) 0.0125(19)
N1 0.0302(14) 0.0412(15) 0.0352(15) -0.0015(11) -0.0015(15) 0.0045(15)
N2 0.0317(15) 0.0378(14) 0.0367(15) -0.0005(12) -0.0007(15) -0.0026(16)
N3 0.0361(18) 0.052(2) 0.046(2) 0.0064(17) 0.0012(16) -0.0047(16)
N4 0.0401(18) 0.0393(18) 0.0400(18) 0.0014(15) 0.0036(15) 0.0056(15)
O1 0.0261(13) 0.0452(17) 0.0389(16) 0.0019(13) 0.0021(11) -0.0016(12)
O2 0.0261(12) 0.0357(15) 0.0361(15) 0.0022(12) 0.0007(10) 0.0028(11)
O1W 0.056(2) 0.110(3) 0.090(3) -0.035(3) 0.019(2) -0.015(2)
O3 0.0407(15) 0.0396(13) 0.0411(14) -0.0046(11) 0.0039(13) -0.0057(13)
O2W 0.085(3) 0.086(3) 0.139(5) -0.063(3) 0.006(3) -0.025(3)
O4 0.136(4) 0.123(4) 0.064(3) -0.039(3) 0.025(3) -0.076(4)
O3W 0.065(3) 0.188(6) 0.065(3) -0.028(3) 0.009(2) -0.027(3)
O5 0.0327(14) 0.0445(14) 0.0358(13) -0.0002(10) 0.0003(11) 0.0081(12)
O4W 0.074(3) 0.106(3) 0.059(2) 0.007(2) -0.005(2) 0.006(3)
O6 0.060(2) 0.089(3) 0.050(2) -0.0195(19) -0.0160(17) 0.023(2)
O7 0.0368(14) 0.0416(15) 0.0359(15) 0.0017(13) -0.0011(12) -0.0061(12)
O8 0.0464(17) 0.075(2) 0.0444(18) 0.0108(16) -0.0029(14) -0.0219(17)
O9 0.0375(14) 0.0413(16) 0.0365(15) -0.0020(12) -0.0065(11) 0.0037(12)
O10 0.0362(15) 0.0487(17) 0.0547(19) -0.0052(14) -0.0101(13) 0.0108(13)
Co1 0.0271(2) 0.0374(2) 0.0313(2) -0.00050(17) -0.0005(2) 0.0003(2)
Co2 0.0297(2) 0.0377(2) 0.0334(2) 0.00092(19) 0.00287(19) 0.0015(2)

loop_
_atom_type_symbol
_atom_type_description
_atom_type_scat_dispersion_real
_atom_type_scat_dispersion_imag
_atom_type_scat_source
C C 0.0033 0.0016 'International Tables Vol C Tables 4.2.6.8 and 6.1.1.4'
H H 0.0000 0.0000 'International Tables Vol C Tables 4.2.6.8 and 6.1.1.4'
N N 0.0061 0.0033 'International Tables Vol C Tables 4.2.6.8 and 6.1.1.4'
O O 0.0106 0.0060 'International Tables Vol C Tables 4.2.6.8 and 6.1.1.4'
Co Co 0.3494 0.9721 'International Tables Vol C Tables 4.2.6.8 and 6.1.1.4'

loop_
_geom_angle_atom_site_label_1
_geom_angle_atom_site_label_2
_geom_angle_atom_site_label_3
_geom_angle
O4 C1 O3 123.4(5)
O4 C1 C2 119.3(5)
O3 C1 C2 117.2(4)
N3 C2 C1 110.5(4)
N3 C2 C3 102.9(5)
C1 C2 C3 113.8(5)
C4 C3 C2 104.0(5)
C5 C4 C3 104.2(5)
C4 C5 N3 106.5(5)
O8 C6 O7 123.0(4)
O8 C6 C7 119.0(4)
O7 C6 C7 118.0(4)
C6 C7 N2 110.0(3)
C6 C7 C8 113.8(4)
N2 C7 C8 103.7(3)
C9 C8 C7 102.7(4)
C8 C9 C10 103.5(4)
N2 C10 C9 105.2(3)
O10 C11 O9 124.8(4)
O10 C11 C12 117.9(4)
O9 C11 C12 117.3(3)
N1 C12 C13 105.1(3)
N1 C12 C11 109.6(3)
C13 C12 C11 111.6(4)
C14 C13 C12 103.5(4)
C13 C14 C15 105.8(5)
C14 C15 N1 106.3(4)
O6 C16 O5 123.1(4)
O6 C16 C17 119.4(4)
O5 C16 C17 117.6(4)
C16 C17 N4 110.2(3)
C16 C17 C18 115.1(4)
N4 C17 C18 104.3(4)
C17 C18 C19 103.3(4)
C20 C19 C18 104.7(4)
C19 C20 N4 107.4(4)
C12 N1 C15 106.7(3)
C12 N1 Co1 110.0(2)
C15 N1 Co1 117.0(3)
C10 N2 C7 108.0(3)
C10 N2 Co1 117.6(3)
C7 N2 Co1 109.2(2)
C2 N3 C5 108.2(4)
C2 N3 Co2 108.4(3)
C5 N3 Co2 118.2(3)
C20 N4 C17 106.9(3)
C20 N4 Co2 119.3(3)
C17 N4 Co2 107.5(3)
Co1 O1 Co2 99.11(12)
Co2 O2 Co1 100.09(12)
C1 O3 Co2 115.6(3)
C16 O5 Co2 115.3(3)
C6 O7 Co1 115.0(3)
C11 O9 Co1 115.4(3)
O2 Co1 O1 80.62(11)
O2 Co1 O7 94.01(12)
O1 Co1 O7 172.53(13)
O2 Co1 O9 172.12(12)
O1 Co1 O9 94.11(13)
O7 Co1 O9 91.74(12)
O2 Co1 N2 92.47(13)
O1 Co1 N2 88.60(13)
O7 Co1 N2 86.43(13)
O9 Co1 N2 93.26(13)
O2 Co1 N1 88.44(12)
O1 Co1 N1 92.44(13)
O7 Co1 N1 92.60(13)
O9 Co1 N1 85.92(13)
N2 Co1 N1 178.71(13)
O2 Co1 Co2 39.89(8)
O1 Co1 Co2 40.73(9)
O7 Co1 Co2 133.69(9)
O9 Co1 Co2 134.56(9)
N2 Co1 Co2 90.76(9)
N1 Co1 Co2 90.53(9)
O2 Co2 O3 93.15(12)
O2 Co2 O5 88.45(12)
O3 Co2 O5 177.30(12)
O2 Co2 O1 80.18(10)
O3 Co2 O1 89.17(12)
O5 Co2 O1 93.25(12)
O2 Co2 N3 175.08(14)
O3 Co2 N3 86.46(15)
O5 Co2 N3 92.12(15)
O1 Co2 N3 94.91(14)
O2 Co2 N4 92.77(13)
O3 Co2 N4 91.91(14)
O5 Co2 N4 85.84(13)
O1 Co2 N4 172.91(14)
N3 Co2 N4 92.15(16)
O2 Co2 Co1 40.02(8)
O3 Co2 Co1 91.55(9)
O5 Co2 Co1 91.08(8)
O1 Co2 Co1 40.16(8)
N3 Co2 Co1 135.07(12)
N4 Co2 Co1 132.78(11)

loop_
_geom_bond_atom_site_label_1
_geom_bond_atom_site_label_2
_geom_bond_distance
C1 O4 1.217(6)
C1 O3 1.289(6)
C1 C2 1.502(7)
C2 N3 1.499(6)
C2 C3 1.536(9)
C3 C4 1.524(10)
C4 C5 1.487(8)
C5 N3 1.521(6)
C6 O8 1.247(5)
C6 O7 1.292(5)
C6 C7 1.500(6)
C7 N2 1.507(5)
C7 C8 1.521(6)
C8 C9 1.514(7)
C9 C10 1.516(7)
C10 N2 1.501(5)
C11 O10 1.242(5)
C11 O9 1.289(5)
C11 C12 1.518(6)
C12 N1 1.491(5)
C12 C13 1.518(7)
C13 C14 1.491(8)
C14 C15 1.499(7)
C15 N1 1.513(5)
C16 O6 1.233(6)
C16 O5 1.280(5)
C16 C17 1.504(6)
C17 N4 1.513(6)
C17 C18 1.520(6)
C18 C19 1.521(8)
C19 C20 1.491(7)
C20 N4 1.500(5)
N1 Co1 1.960(3)
N2 Co1 1.958(3)
N3 Co2 1.957(4)
N4 Co2 1.971(4)
O1 Co1 1.893(3)
O1 Co2 1.915(3)
O2 Co2 1.888(3)
O2 Co1 1.893(3)
O3 Co2 1.889(3)
O5 Co2 1.902(3)
O7 Co1 1.911(3)
O9 Co1 1.916(3)
Co1 Co2 2.8983(7)
